data_7701541
loop_
_publ_author_name
'Sch\"uler, Philipp'
'G\"orls, Helmar'
'Westerhausen, Matthias'
'Krieck, Sven'

_publ_section_title
;
 Bis(trimethylsilyl)amide complexes of s-block metals with bidentate ether
 and amine ligands.
;
_journal_issue 24
_journal_name_full 'Dalton transactions (Cambridge, England : 2003)'
_journal_page_first 8966
_journal_page_last 8975
_journal_paper_doi 10.1039/c9dt01426h
_journal_volume 48
_journal_year 2019
_chemical_formula_moiety 'C11 H31 Li N2 O Si2'
_chemical_formula_sum 'C11 H31 Li N2 O Si2'
_chemical_formula_weight 270.50
_space_group_IT_number 14
_space_group_name_Hall '-P 2yn'
_space_group_name_H-M_alt 'P 1 21/n 1'
_symmetry_cell_setting monoclinic
_symmetry_space_group_name_Hall '-P 2yn'
_symmetry_space_group_name_H-M 'P 1 21/n 1'
_atom_sites_solution_hydrogens geom
_atom_sites_solution_primary direct
_atom_sites_solution_secondary difmap
_audit_creation_method SHELXL-97
_audit_update_record
;
2019-04-01 deposited with the CCDC.	2019-05-10 downloaded from the CCDC.
;
_cell_angle_alpha 90
_cell_angle_beta 101.408(2)
_cell_angle_gamma 90
_cell_formula_units_Z 4
_cell_length_a 9.2104(2)
_cell_length_b 12.9407(4)
_cell_length_c 16.0186(4)
_cell_measurement_reflns_used 15714
_cell_measurement_temperature 133(2)
_cell_measurement_theta_max 25.68
_cell_measurement_theta_min 2.04
_cell_volume 1871.52(9)
_computing_cell_refinement DENZO
_computing_data_collection COLLECT
_computing_data_reduction DENZO
_computing_molecular_graphics SHELXTL/PC
_computing_publication_material SHELXL-97
_computing_structure_refinement 'SHELXL-97 (Sheldrick, 2008)'
_computing_structure_solution 'SHELXS-97 (Sheldrick, 2008)'
_diffrn_ambient_temperature 133(2)
_diffrn_measured_fraction_theta_full 0.994
_diffrn_measured_fraction_theta_max 0.994
_diffrn_measurement_device_type KappaCCD
_diffrn_measurement_method 'phi- + omega-scan'
_diffrn_radiation_monochromator graphite
_diffrn_radiation_source 'fine-focus sealed tube'
_diffrn_radiation_type MoK\a
_diffrn_radiation_wavelength 0.71073
_diffrn_reflns_av_R_equivalents 0.0328
_diffrn_reflns_av_sigmaI/netI 0.0296
_diffrn_reflns_limit_h_max 11
_diffrn_reflns_limit_h_min -11
_diffrn_reflns_limit_k_max 15
_diffrn_reflns_limit_k_min -15
_diffrn_reflns_limit_l_max 17
_diffrn_reflns_limit_l_min -19
_diffrn_reflns_number 15714
_diffrn_reflns_theta_full 25.68
_diffrn_reflns_theta_max 25.68
_diffrn_reflns_theta_min 2.04
_exptl_absorpt_coefficient_mu 0.179
_exptl_absorpt_correction_T_max 0.7456
_exptl_absorpt_correction_T_min 0.6145
_exptl_absorpt_correction_type multi-scan
_exptl_absorpt_process_details 'SADABS, Bruker-AXS, 2002'
_exptl_crystal_colour colourless
_exptl_crystal_density_diffrn 0.960
_exptl_crystal_density_method 'not measured'
_exptl_crystal_description prism
_exptl_crystal_F_000 600
_exptl_crystal_size_max 0.108
_exptl_crystal_size_mid 0.104
_exptl_crystal_size_min 0.102
_refine_diff_density_max 0.938
_refine_diff_density_min -0.444
_refine_diff_density_rms 0.066
_refine_ls_extinction_method none
_refine_ls_goodness_of_fit_ref 1.061
_refine_ls_hydrogen_treatment constr
_refine_ls_matrix_type full
_refine_ls_number_parameters 166
_refine_ls_number_reflns 3540
_refine_ls_number_restraints 0
_refine_ls_restrained_S_all 1.061
_refine_ls_R_factor_all 0.0733
_refine_ls_R_factor_gt 0.0660
_refine_ls_shift/su_max 0.000
_refine_ls_shift/su_mean 0.000
_refine_ls_structure_factor_coef Fsqd
_refine_ls_weighting_details 'calc w=1/[\s^2^(Fo^2^)+(0.0894P)^2^+2.0898P] where P=(Fo^2^+2Fc^2^)/3'
_refine_ls_weighting_scheme calc
_refine_ls_wR_factor_gt 0.1765
_refine_ls_wR_factor_ref 0.1836
_reflns_number_gt 3122
_reflns_number_total 3540
_reflns_threshold_expression >2sigma(I)
_cod_data_source_file c9dt01426h2.cif
_cod_data_source_block FO6538
_cod_original_cell_volume 1871.52(8)
_cod_original_sg_symbol_H-M 'P 21/n'
_cod_database_code 7701541

loop_
_symmetry_equiv_pos_as_xyz
'x, y, z'
'-x+1/2, y+1/2, -z+1/2'
'-x, -y, -z'
'x-1/2, -y-1/2, z-1/2'

loop_
_atom_site_label
_atom_site_type_symbol
_atom_site_fract_x
_atom_site_fract_y
_atom_site_fract_z
_atom_site_U_iso_or_equiv
_atom_site_adp_type
_atom_site_occupancy
_atom_site_symmetry_multiplicity
_atom_site_calc_flag
_atom_site_refinement_flags
_atom_site_disorder_assembly
_atom_site_disorder_group
Li1 Li 0.4020(7) 0.2813(4) 0.3190(4) 0.0538(13) Uani 1 1 d . A .
Si1 Si 0.39710(9) 0.27300(6) 0.12801(5) 0.0394(2) Uani 1 1 d . A .
Si2 Si 0.62098(8) 0.40115(6) 0.24891(4) 0.0376(2) Uani 1 1 d . A .
O1 O 0.3956(4) 0.14718(19) 0.37292(17) 0.0826(9) Uani 1 1 d . . .
N1 N 0.4686(3) 0.32852(18) 0.22141(14) 0.0393(5) Uani 1 1 d . . .
N2 N 0.2718(2) 0.32939(16) 0.40112(15) 0.0385(5) Uani 1 1 d . . .
C1 C 0.2019(4) 0.2286(3) 0.1266(3) 0.0627(10) Uani 1 1 d . . .
H1A H 0.2012 0.1820 0.1747 0.094 Uiso 1 1 calc R A .
H1B H 0.1639 0.1920 0.0731 0.094 Uiso 1 1 calc R . .
H1C H 0.1391 0.2886 0.1311 0.094 Uiso 1 1 calc R . .
C2 C 0.4986(3) 0.1532(2) 0.10514(19) 0.0451(7) Uani 1 1 d . . .
H2A H 0.4903 0.1000 0.1475 0.068 Uiso 1 1 calc R A .
H2B H 0.6033 0.1697 0.1079 0.068 Uiso 1 1 calc R . .
H2C H 0.4551 0.1275 0.0481 0.068 Uiso 1 1 calc R . .
C3 C 0.3916(5) 0.3597(3) 0.0325(2) 0.0657(10) Uani 1 1 d . . .
H3A H 0.3246 0.4178 0.0354 0.098 Uiso 1 1 calc R A .
H3B H 0.3560 0.3202 -0.0197 0.098 Uiso 1 1 calc R . .
H3C H 0.4913 0.3860 0.0323 0.098 Uiso 1 1 calc R . .
C4 C 0.7785(4) 0.3637(3) 0.1963(2) 0.0639(9) Uani 1 1 d . . .
H4A H 0.7502 0.3759 0.1348 0.096 Uiso 1 1 calc R A .
H4B H 0.8015 0.2903 0.2067 0.096 Uiso 1 1 calc R . .
H4C H 0.8659 0.4053 0.2198 0.096 Uiso 1 1 calc R . .
C5 C 0.5910(5) 0.5427(3) 0.2253(3) 0.0690(10) Uani 1 1 d . . .
H5A H 0.5516 0.5522 0.1643 0.104 Uiso 1 1 calc R A .
H5B H 0.6855 0.5795 0.2412 0.104 Uiso 1 1 calc R . .
H5C H 0.5204 0.5703 0.2580 0.104 Uiso 1 1 calc R . .
C6 C 0.6926(4) 0.3921(3) 0.36662(19) 0.0570(8) Uani 1 1 d . . .
H6A H 0.6149 0.4137 0.3968 0.086 Uiso 1 1 calc R A .
H6B H 0.7789 0.4373 0.3827 0.086 Uiso 1 1 calc R . .
H6C H 0.7212 0.3206 0.3819 0.086 Uiso 1 1 calc R . .
C7 C 0.3828(18) 0.0376(8) 0.3361(8) 0.089(3) Uani 0.522(11) 1 d P A 1
H7A H 0.4461 0.0312 0.2938 0.133 Uiso 0.522(11) 1 calc PR A 1
H7B H 0.2797 0.0239 0.3088 0.133 Uiso 0.522(11) 1 calc PR A 1
H7C H 0.4145 -0.0124 0.3820 0.133 Uiso 0.522(11) 1 calc PR A 1
C7A C 0.4821(19) 0.0620(9) 0.3560(9) 0.089(3) Uani 0.478(11) 1 d P A 2
H7AA H 0.5391 0.0816 0.3129 0.133 Uiso 0.478(11) 1 calc PR A 2
H7AB H 0.4168 0.0039 0.3349 0.133 Uiso 0.478(11) 1 calc PR A 2
H7AC H 0.5500 0.0416 0.4085 0.133 Uiso 0.478(11) 1 calc PR A 2
C8 C 0.2996(5) 0.1454(3) 0.4322(2) 0.0726(11) Uani 1 1 d . A .
H8A H 0.3365 0.0955 0.4784 0.087 Uiso 1 1 calc R . .
H8B H 0.1989 0.1240 0.4035 0.087 Uiso 1 1 calc R . .
C9 C 0.2953(5) 0.2513(3) 0.4682(2) 0.0657(10) Uani 1 1 d . A .
H9A H 0.2145 0.2553 0.5006 0.079 Uiso 1 1 calc R . .
H9B H 0.3899 0.2653 0.5081 0.079 Uiso 1 1 calc R . .
C10 C 0.1187(5) 0.3236(4) 0.3549(3) 0.0911(14) Uani 1 1 d . A .
H10A H 0.0516 0.3337 0.3946 0.137 Uiso 1 1 calc R . .
H10B H 0.1006 0.2557 0.3278 0.137 Uiso 1 1 calc R . .
H10C H 0.1011 0.3776 0.3111 0.137 Uiso 1 1 calc R . .
C11 C 0.2941(6) 0.4315(3) 0.4383(4) 0.0947(16) Uani 1 1 d . A .
H11A H 0.2186 0.4451 0.4723 0.142 Uiso 1 1 calc R . .
H11B H 0.2861 0.4832 0.3929 0.142 Uiso 1 1 calc R . .
H11C H 0.3927 0.4355 0.4749 0.142 Uiso 1 1 calc R . .

loop_
_atom_site_aniso_label
_atom_site_aniso_U_11
_atom_site_aniso_U_22
_atom_site_aniso_U_33
_atom_site_aniso_U_23
_atom_site_aniso_U_13
_atom_site_aniso_U_12
Li1 0.068(3) 0.048(3) 0.055(3) 0.005(2) 0.036(3) 0.006(2)
Si1 0.0457(4) 0.0368(4) 0.0351(4) -0.0061(3) 0.0060(3) -0.0035(3)
Si2 0.0443(4) 0.0375(4) 0.0315(4) -0.0019(3) 0.0086(3) -0.0083(3)
O1 0.141(3) 0.0516(14) 0.0742(17) 0.0166(12) 0.0660(18) 0.0389(16)
N1 0.0449(13) 0.0426(13) 0.0323(11) -0.0049(9) 0.0117(9) -0.0086(10)
N2 0.0396(12) 0.0324(11) 0.0447(13) -0.0046(9) 0.0113(10) 0.0000(9)
C1 0.0425(17) 0.064(2) 0.079(2) -0.0306(18) 0.0065(16) -0.0057(15)
C2 0.0511(16) 0.0430(15) 0.0441(15) -0.0063(12) 0.0166(13) -0.0044(13)
C3 0.105(3) 0.0482(18) 0.0379(16) -0.0008(14) 0.0002(17) 0.0030(18)
C4 0.0567(19) 0.075(2) 0.066(2) -0.0127(18) 0.0267(17) -0.0225(17)
C5 0.085(3) 0.0411(18) 0.074(2) 0.0027(16) -0.002(2) -0.0120(17)
C6 0.0513(18) 0.079(2) 0.0385(16) -0.0001(15) 0.0027(13) -0.0128(16)
C7 0.143(9) 0.045(4) 0.098(6) 0.015(4) 0.070(8) 0.034(5)
C7A 0.143(9) 0.045(4) 0.098(6) 0.015(4) 0.070(8) 0.034(5)
C8 0.119(3) 0.0452(18) 0.064(2) 0.0134(16) 0.045(2) 0.009(2)
C9 0.076(2) 0.071(2) 0.055(2) 0.0025(17) 0.0254(18) 0.0127(19)
C10 0.073(3) 0.107(4) 0.090(3) -0.002(3) 0.008(2) 0.010(3)
C11 0.106(4) 0.058(2) 0.137(4) -0.038(3) 0.063(3) -0.017(2)

loop_
_atom_type_symbol
_atom_type_description
_atom_type_scat_dispersion_real
_atom_type_scat_dispersion_imag
_atom_type_scat_source
C C 0.0033 0.0016 'International Tables Vol C Tables 4.2.6.8 and 6.1.1.4'
H H 0.0000 0.0000 'International Tables Vol C Tables 4.2.6.8 and 6.1.1.4'
Li Li -0.0003 0.0001 'International Tables Vol C Tables 4.2.6.8 and 6.1.1.4'
N N 0.0061 0.0033 'International Tables Vol C Tables 4.2.6.8 and 6.1.1.4'
O O 0.0106 0.0060 'International Tables Vol C Tables 4.2.6.8 and 6.1.1.4'
Si Si 0.0817 0.0704 'International Tables Vol C Tables 4.2.6.8 and 6.1.1.4'

loop_
_geom_angle_atom_site_label_1
_geom_angle_atom_site_label_2
_geom_angle_atom_site_label_3
_geom_angle
N1 Li1 O1 134.3(3)
N1 Li1 N2 139.6(3)
O1 Li1 N2 85.0(2)
N1 Li1 C9 169.2(3)
O1 Li1 C9 56.47(16)
N2 Li1 C9 30.59(12)
N1 Li1 Si2 32.16(12)
O1 Li1 Si2 136.4(3)
N2 Li1 Si2 128.3(2)
C9 Li1 Si2 141.9(2)
N1 Li1 Si1 29.00(12)
O1 Li1 Si1 114.7(2)
N2 Li1 Si1 139.6(3)
C9 Li1 Si1 156.5(3)
Si2 Li1 Si1 60.69(10)
N1 Si1 C1 110.37(14)
N1 Si1 C2 113.86(13)
C1 Si1 C2 104.82(14)
N1 Si1 C3 114.32(14)
C1 Si1 C3 107.4(2)
C2 Si1 C3 105.43(15)
N1 Si1 Li1 33.22(13)
C1 Si1 Li1 81.24(17)
C2 Si1 Li1 108.33(14)
C3 Si1 Li1 141.55(15)
N1 Si2 C6 109.84(13)
N1 Si2 C5 114.34(15)
C6 Si2 C5 105.76(17)
N1 Si2 C4 114.73(14)
C6 Si2 C4 106.62(17)
C5 Si2 C4 104.88(19)
N1 Si2 Li1 36.97(14)
C6 Si2 Li1 73.37(16)
C5 Si2 Li1 120.44(18)
C4 Si2 Li1 133.19(16)
C7A O1 C8 124.3(5)
C7A O1 C7 37.7(6)
C8 O1 C7 103.5(5)
C7A O1 Li1 122.8(5)
C8 O1 Li1 112.9(2)
C7 O1 Li1 131.5(5)
Si1 N1 Si2 129.62(14)
Si1 N1 Li1 117.8(2)
Si2 N1 Li1 110.9(2)
C11 N2 C10 107.5(3)
C11 N2 C9 109.9(3)
C10 N2 C9 109.1(3)
C11 N2 Li1 119.3(3)
C10 N2 Li1 106.8(3)
C9 N2 Li1 104.0(2)
Si1 C1 H1A 109.5
Si1 C1 H1B 109.5
H1A C1 H1B 109.5
Si1 C1 H1C 109.5
H1A C1 H1C 109.5
H1B C1 H1C 109.5
Si1 C2 H2A 109.5
Si1 C2 H2B 109.5
H2A C2 H2B 109.5
Si1 C2 H2C 109.5
H2A C2 H2C 109.5
H2B C2 H2C 109.5
Si1 C3 H3A 109.5
Si1 C3 H3B 109.5
H3A C3 H3B 109.5
Si1 C3 H3C 109.5
H3A C3 H3C 109.5
H3B C3 H3C 109.5
Si2 C4 H4A 109.5
Si2 C4 H4B 109.5
H4A C4 H4B 109.5
Si2 C4 H4C 109.5
H4A C4 H4C 109.5
H4B C4 H4C 109.5
Si2 C5 H5A 109.5
Si2 C5 H5B 109.5
H5A C5 H5B 109.5
Si2 C5 H5C 109.5
H5A C5 H5C 109.5
H5B C5 H5C 109.5
Si2 C6 H6A 109.5
Si2 C6 H6B 109.5
H6A C6 H6B 109.5
Si2 C6 H6C 109.5
H6A C6 H6C 109.5
H6B C6 H6C 109.5
O1 C7 H7A 109.5
O1 C7 H7B 109.5
H7A C7 H7B 109.5
O1 C7 H7C 109.5
H7A C7 H7C 109.5
H7B C7 H7C 109.5
O1 C7A H7AA 109.5
O1 C7A H7AB 109.5
H7AA C7A H7AB 109.5
O1 C7A H7AC 109.5
H7AA C7A H7AC 109.5
H7AB C7A H7AC 109.5
O1 C8 C9 108.1(3)
O1 C8 H8A 110.1
C9 C8 H8A 110.1
O1 C8 H8B 110.1
C9 C8 H8B 110.1
H8A C8 H8B 108.4
N2 C9 C8 111.3(3)
N2 C9 Li1 45.43(17)
C8 C9 Li1 75.9(2)
N2 C9 H9A 109.4
C8 C9 H9A 109.4
Li1 C9 H9A 150.7
N2 C9 H9B 109.4
C8 C9 H9B 109.4
Li1 C9 H9B 96.5
H9A C9 H9B 108.0
N2 C10 H10A 109.5
N2 C10 H10B 109.5
H10A C10 H10B 109.5
N2 C10 H10C 109.5
H10A C10 H10C 109.5
H10B C10 H10C 109.5
N2 C11 H11A 109.5
N2 C11 H11B 109.5
H11A C11 H11B 109.5
N2 C11 H11C 109.5
H11A C11 H11C 109.5
H11B C11 H11C 109.5

loop_
_geom_bond_atom_site_label_1
_geom_bond_atom_site_label_2
_geom_bond_distance
Li1 N1 1.891(5)
Li1 O1 1.945(6)
Li1 N2 2.044(5)
Li1 C9 2.784(6)
Li1 Si2 2.938(5)
Li1 Si1 3.054(5)
Si1 N1 1.673(2)
Si1 C1 1.883(3)
Si1 C2 1.884(3)
Si1 C3 1.889(3)
Si2 N1 1.674(2)
Si2 C6 1.874(3)
Si2 C5 1.880(3)
Si2 C4 1.880(3)
O1 C7A 1.417(11)
O1 C8 1.420(4)
O1 C7 1.532(11)
N2 C11 1.448(4)
N2 C10 1.459(5)
N2 C9 1.460(4)
C1 H1A 0.9800
C1 H1B 0.9800
C1 H1C 0.9800
C2 H2A 0.9800
C2 H2B 0.9800
C2 H2C 0.9800
C3 H3A 0.9800
C3 H3B 0.9800
C3 H3C 0.9800
C4 H4A 0.9800
C4 H4B 0.9800
C4 H4C 0.9800
C5 H5A 0.9800
C5 H5B 0.9800
C5 H5C 0.9800
C6 H6A 0.9800
C6 H6B 0.9800
C6 H6C 0.9800
C7 H7A 0.9800
C7 H7B 0.9800
C7 H7C 0.9800
C7A H7AA 0.9800
C7A H7AB 0.9800
C7A H7AC 0.9800
C8 C9 1.489(5)
C8 H8A 0.9900
C8 H8B 0.9900
C9 H9A 0.9900
C9 H9B 0.9900
C10 H10A 0.9800
C10 H10B 0.9800
C10 H10C 0.9800
C11 H11A 0.9800
C11 H11B 0.9800
C11 H11C 0.9800
